data_7153618
loop_
_publ_author_name
'Alegre-Requena, Juan V'
'Marqu\'es-L\'opez, Eugenia'
'Sanz Miguel, Pablo J.'
'Herrera, Raquel P.'

_publ_section_title
;
 Organocatalytic enantioselective hydrophosphonylation of aldehydes.
;
_journal_issue 8
_journal_name_full 'Organic &amp; biomolecular chemistry'
_journal_page_first 1258
_journal_page_last 1264
_journal_paper_doi 10.1039/c3ob42403k
_journal_volume 12
_journal_year 2014
_chemical_absolute_configuration ad
_chemical_formula_moiety 'C19 H16 Cl O4 P'
_chemical_formula_sum 'C19 H16 Cl O4 P'
_chemical_formula_weight 374.74
_chemical_name_systematic
;
 ?
;
_space_group_IT_number 19
_symmetry_cell_setting orthorhombic
_symmetry_space_group_name_Hall 'P 2ac 2ab'
_symmetry_space_group_name_H-M 'P 21 21 21'
_atom_sites_solution_hydrogens geom
_atom_sites_solution_primary direct
_atom_sites_solution_secondary difmap
_audit_creation_date 2013-05-15T20:04:21-00:00
_audit_creation_method 'WinGX routine CIF_UPDATE'
_cell_angle_alpha 90
_cell_angle_beta 90
_cell_angle_gamma 90
_cell_formula_units_Z 4
_cell_length_a 6.2873(11)
_cell_length_b 12.402(2)
_cell_length_c 22.054(4)
_cell_measurement_reflns_used 9857
_cell_measurement_temperature 100(2)
_cell_measurement_theta_max 28.34
_cell_measurement_theta_min 2.47
_cell_volume 1719.7(5)
_computing_cell_refinement 'Bruker SAINT'
_computing_data_collection 'Bruker APEX'
_computing_data_reduction 'Bruker SAINT'
_computing_molecular_graphics 'Bruker SHELXTL'
_computing_publication_material 'Bruker SHELXTL'
_computing_structure_refinement 'SHELXL-97 (Sheldrick, 2008)'
_computing_structure_solution 'SHELXS-97 (Sheldrick, 2008)'
_diffrn_ambient_temperature 100(2)
_diffrn_measured_fraction_theta_full 1
_diffrn_measured_fraction_theta_max 0.955
_diffrn_measurement_device_type 'Bruker APEX-II CCD'
_diffrn_measurement_method '\f and \w scans'
_diffrn_radiation_monochromator graphite
_diffrn_radiation_type MoK\a
_diffrn_radiation_wavelength 0.71073
_diffrn_reflns_av_R_equivalents 0.0352
_diffrn_reflns_av_unetI/netI 0.0286
_diffrn_reflns_limit_h_max 8
_diffrn_reflns_limit_h_min -8
_diffrn_reflns_limit_k_max 16
_diffrn_reflns_limit_k_min -16
_diffrn_reflns_limit_l_max 28
_diffrn_reflns_limit_l_min -29
_diffrn_reflns_number 19889
_diffrn_reflns_theta_full 25
_diffrn_reflns_theta_max 28.57
_diffrn_reflns_theta_min 1.85
_exptl_absorpt_coefficient_mu 0.336
_exptl_absorpt_correction_T_max 0.951
_exptl_absorpt_correction_T_min 0.835
_exptl_absorpt_correction_type multi-scan
_exptl_absorpt_process_details sadabs
_exptl_crystal_colour colorless
_exptl_crystal_density_diffrn 1.447
_exptl_crystal_density_method 'not measured'
_exptl_crystal_description prisms
_exptl_crystal_F_000 776
_exptl_crystal_size_max 0.45
_exptl_crystal_size_mid 0.15
_exptl_crystal_size_min 0.15
_refine_diff_density_max 0.301
_refine_diff_density_min -0.261
_refine_diff_density_rms 0.047
_refine_ls_abs_structure_details 'Flack H D (1983), Acta Cryst. A39, 876-881, 1674 Friedel Pairs'
_refine_ls_abs_structure_Flack -0.01(6)
_refine_ls_extinction_method none
_refine_ls_goodness_of_fit_ref 1.047
_refine_ls_hydrogen_treatment refall
_refine_ls_matrix_type full
_refine_ls_number_parameters 290
_refine_ls_number_reflns 4095
_refine_ls_number_restraints 0
_refine_ls_restrained_S_all 1.047
_refine_ls_R_factor_all 0.0355
_refine_ls_R_factor_gt 0.0315
_refine_ls_shift/su_max 0.001
_refine_ls_shift/su_mean 0
_refine_ls_structure_factor_coef Fsqd
_refine_ls_weighting_details 'calc w=1/[\s^2^(Fo^2^)+(0.0591P)^2^+0.0000P] where P=(Fo^2^+2Fc^2^)/3'
_refine_ls_weighting_scheme calc
_refine_ls_wR_factor_gt 0.0839
_refine_ls_wR_factor_ref 0.0883
_reflns_number_gt 3858
_reflns_number_total 4095
_reflns_threshold_expression >2sigma(I)
_cod_data_source_file c3ob42403k.txt
_cod_data_source_block 1
_cod_original_sg_symbol_H-M P2(1)2(1)2(1)
_cod_database_code 7153618

loop_
_symmetry_equiv_pos_as_xyz
'x, y, z'
'-x+1/2, -y, z+1/2'
'-x, y+1/2, -z+1/2'
'x+1/2, -y+1/2, -z'

loop_
_atom_site_label
_atom_site_type_symbol
_atom_site_fract_x
_atom_site_fract_y
_atom_site_fract_z
_atom_site_U_iso_or_equiv
_atom_site_adp_type
_atom_site_occupancy
_atom_site_symmetry_multiplicity
_atom_site_calc_flag
P1 P 0.04765(7) 0.81282(3) 0.762284(19) 0.01858(11) Uani 1 1 d
Cl1 Cl 0.15213(9) 0.91531(5) 0.49917(2) 0.03835(14) Uani 1 1 d
O1 O 0.1587(2) 1.00776(10) 0.73149(6) 0.0244(3) Uani 1 1 d
H11 H 0.119(6) 1.084(3) 0.7341(14) 0.072(9) Uiso 1 1 d
C1 C -0.0264(3) 0.94244(14) 0.72930(8) 0.0211(3) Uani 1 1 d
H1 H -0.141(3) 0.9682(16) 0.7548(9) 0.019(5) Uiso 1 1 d
O2 O -0.1225(2) 0.73203(10) 0.76829(6) 0.0221(3) Uani 1 1 d
C11 C -0.0267(3) 0.90032(15) 0.55912(8) 0.0265(4) Uani 1 1 d
C12 C 0.0388(3) 0.92974(14) 0.61691(8) 0.0228(3) Uani 1 1 d
H12 H 0.183(4) 0.9615(19) 0.6245(10) 0.029(6) Uiso 1 1 d
C13 C -0.1034(3) 0.91967(14) 0.66521(8) 0.0212(4) Uani 1 1 d
C14 C -0.3096(3) 0.88116(15) 0.65460(9) 0.0258(4) Uani 1 1 d
H14 H -0.401(5) 0.884(2) 0.6911(13) 0.063(9) Uiso 1 1 d
C15 C -0.3682(3) 0.85007(17) 0.59667(10) 0.0319(4) Uani 1 1 d
H15 H -0.509(4) 0.821(2) 0.5905(10) 0.035(6) Uiso 1 1 d
C16 C -0.2279(4) 0.85939(16) 0.54823(9) 0.0314(4) Uani 1 1 d
H16 H -0.266(4) 0.8347(18) 0.5072(10) 0.031(6) Uiso 1 1 d
O20 O 0.2422(2) 0.77398(10) 0.72174(6) 0.0223(3) Uani 1 1 d
C21 C 0.2510(3) 0.67910(14) 0.68685(7) 0.0193(3) Uani 1 1 d
C22 C 0.4386(3) 0.62107(15) 0.69082(8) 0.0232(4) Uani 1 1 d
H22 H 0.550(4) 0.6411(17) 0.7185(10) 0.025(5) Uiso 1 1 d
C23 C 0.4600(3) 0.52822(15) 0.65581(9) 0.0270(4) Uani 1 1 d
H23 H 0.591(4) 0.4842(19) 0.6570(11) 0.035(6) Uiso 1 1 d
C24 C 0.2951(3) 0.49472(16) 0.61845(9) 0.0273(4) Uani 1 1 d
H24 H 0.315(4) 0.4350(19) 0.5938(11) 0.034(6) Uiso 1 1 d
C25 C 0.1089(3) 0.55430(16) 0.61517(8) 0.0254(4) Uani 1 1 d
H25 H -0.013(4) 0.529(2) 0.5870(11) 0.040(7) Uiso 1 1 d
C26 C 0.0851(3) 0.64835(15) 0.64911(8) 0.0227(4) Uani 1 1 d
H26 H -0.042(4) 0.6892(17) 0.6483(9) 0.020(5) Uiso 1 1 d
O30 O 0.1551(2) 0.84851(10) 0.82384(5) 0.0227(3) Uani 1 1 d
C31 C 0.2318(3) 0.77117(14) 0.86584(8) 0.0222(4) Uani 1 1 d
C32 C 0.4363(3) 0.73076(16) 0.85853(9) 0.0292(4) Uani 1 1 d
H32 H 0.520(4) 0.7539(18) 0.8249(10) 0.028(6) Uiso 1 1 d
C33 C 0.5108(4) 0.65803(17) 0.90200(11) 0.0371(5) Uani 1 1 d
H33 H 0.666(4) 0.628(2) 0.8954(11) 0.045(7) Uiso 1 1 d
C34 C 0.3847(4) 0.62855(18) 0.95066(10) 0.0377(5) Uani 1 1 d
H34 H 0.429(4) 0.5815(18) 0.9801(10) 0.028(5) Uiso 1 1 d
C35 C 0.1824(4) 0.67069(18) 0.95663(9) 0.0370(5) Uani 1 1 d
H35 H 0.092(4) 0.648(2) 0.9905(12) 0.040(7) Uiso 1 1 d
C36 C 0.1039(3) 0.74269(16) 0.91372(9) 0.0291(4) Uani 1 1 d
H36 H -0.042(4) 0.7731(18) 0.9179(9) 0.025(5) Uiso 1 1 d

loop_
_atom_site_aniso_label
_atom_site_aniso_U_11
_atom_site_aniso_U_22
_atom_site_aniso_U_33
_atom_site_aniso_U_23
_atom_site_aniso_U_13
_atom_site_aniso_U_12
P1 0.0188(2) 0.01490(19) 0.0220(2) -0.00014(16) 0.00086(17) 0.00031(17)
Cl1 0.0406(3) 0.0511(3) 0.0234(2) 0.0021(2) 0.0046(2) 0.0062(3)
O1 0.0234(6) 0.0168(6) 0.0331(7) -0.0004(5) -0.0006(6) -0.0021(5)
C1 0.0203(8) 0.0165(7) 0.0266(8) -0.0003(6) 0.0016(7) 0.0008(7)
O2 0.0210(6) 0.0193(6) 0.0258(6) 0.0009(5) 0.0013(5) -0.0005(5)
C11 0.0302(10) 0.0240(9) 0.0253(8) 0.0031(7) -0.0002(8) 0.0033(8)
C12 0.0248(9) 0.0186(8) 0.0250(8) 0.0025(6) 0.0011(7) -0.0002(8)
C13 0.0220(8) 0.0162(8) 0.0252(8) 0.0026(7) 0.0008(7) 0.0034(7)
C14 0.0231(9) 0.0226(9) 0.0317(9) 0.0049(7) -0.0002(7) 0.0015(7)
C15 0.0255(10) 0.0284(10) 0.0419(11) 0.0068(8) -0.0082(9) -0.0029(9)
C16 0.0375(11) 0.0263(10) 0.0304(10) 0.0002(8) -0.0110(8) 0.0029(9)
O20 0.0186(6) 0.0190(6) 0.0292(6) -0.0043(5) 0.0027(5) -0.0001(5)
C21 0.0222(8) 0.0157(7) 0.0200(8) 0.0001(6) 0.0012(6) -0.0003(7)
C22 0.0198(8) 0.0229(8) 0.0269(9) 0.0006(7) 0.0001(7) 0.0003(7)
C23 0.0233(9) 0.0255(9) 0.0320(9) -0.0015(7) 0.0034(8) 0.0037(9)
C24 0.0340(11) 0.0228(9) 0.0252(9) -0.0041(7) 0.0056(8) 0.0015(8)
C25 0.0275(9) 0.0270(9) 0.0217(8) -0.0003(7) -0.0016(7) -0.0037(8)
C26 0.0228(9) 0.0218(9) 0.0235(8) 0.0034(6) -0.0002(7) 0.0034(7)
O30 0.0266(6) 0.0170(6) 0.0245(6) -0.0006(5) -0.0018(5) -0.0009(5)
C31 0.0261(9) 0.0173(8) 0.0231(8) -0.0011(6) -0.0048(7) -0.0023(7)
C32 0.0283(10) 0.0254(9) 0.0339(10) -0.0042(7) -0.0033(8) 0.0013(8)
C33 0.0345(12) 0.0303(11) 0.0465(12) -0.0066(9) -0.0139(9) 0.0070(9)
C34 0.0524(14) 0.0257(10) 0.0351(11) 0.0024(8) -0.0177(10) -0.0006(10)
C35 0.0496(13) 0.0330(11) 0.0283(9) 0.0047(8) -0.0027(9) -0.0045(11)
C36 0.0318(11) 0.0278(10) 0.0277(9) -0.0013(7) 0.0007(8) -0.0025(9)

loop_
_atom_type_symbol
_atom_type_description
_atom_type_scat_dispersion_real
_atom_type_scat_dispersion_imag
_atom_type_scat_source
C C 0.0033 0.0016 'International Tables Vol C Tables 4.2.6.8 and 6.1.1.4'
H H 0 0 'International Tables Vol C Tables 4.2.6.8 and 6.1.1.4'
Cl Cl 0.1484 0.1585 'International Tables Vol C Tables 4.2.6.8 and 6.1.1.4'
O O 0.0106 0.006 'International Tables Vol C Tables 4.2.6.8 and 6.1.1.4'
P P 0.1023 0.0942 'International Tables Vol C Tables 4.2.6.8 and 6.1.1.4'

loop_
_geom_angle_atom_site_label_1
_geom_angle_atom_site_label_2
_geom_angle_atom_site_label_3
_geom_angle
O2 P1 O30 115.10(7)
O2 P1 O20 113.82(7)
O30 P1 O20 103.83(7)
O2 P1 C1 116.74(8)
O30 P1 C1 101.83(7)
O20 P1 C1 103.83(8)
C1 O1 H11 110(2)
O1 C1 C13 113.51(14)
O1 C1 P1 106.25(12)
C13 C1 P1 106.76(12)
O1 C1 H1 113.8(12)
C13 C1 H1 111.3(12)
P1 C1 H1 104.4(12)
C16 C11 C12 121.80(19)
C16 C11 Cl1 119.76(15)
C12 C11 Cl1 118.44(16)
C11 C12 C13 119.13(18)
C11 C12 H12 121.6(13)
C13 C12 H12 119.2(13)
C12 C13 C14 119.70(17)
C12 C13 C1 119.25(16)
C14 C13 C1 120.87(16)
C15 C14 C13 119.70(18)
C15 C14 H14 127.4(18)
C13 C14 H14 112.8(18)
C14 C15 C16 121.12(19)
C14 C15 H15 118.6(14)
C16 C15 H15 120.3(14)
C11 C16 C15 118.50(18)
C11 C16 H16 119.7(14)
C15 C16 H16 121.7(14)
C21 O20 P1 126.22(11)
C22 C21 C26 122.36(16)
C22 C21 O20 115.68(15)
C26 C21 O20 121.91(16)
C21 C22 C23 118.50(17)
C21 C22 H22 121.8(13)
C23 C22 H22 119.6(13)
C24 C23 C22 120.27(18)
C24 C23 H23 118.2(14)
C22 C23 H23 121.6(14)
C25 C24 C23 120.16(18)
C25 C24 H24 120.5(16)
C23 C24 H24 119.2(16)
C24 C25 C26 120.57(18)
C24 C25 H25 119.6(14)
C26 C25 H25 119.8(14)
C21 C26 C25 118.13(17)
C21 C26 H26 119.9(13)
C25 C26 H26 121.9(13)
C31 O30 P1 121.15(11)
C36 C31 C32 122.55(18)
C36 C31 O30 118.52(17)
C32 C31 O30 118.87(17)
C31 C32 C33 117.6(2)
C31 C32 H32 119.6(14)
C33 C32 H32 122.7(14)
C34 C33 C32 120.7(2)
C34 C33 H33 123.0(14)
C32 C33 H33 116.3(14)
C35 C34 C33 120.1(2)
C35 C34 H34 116.8(15)
C33 C34 H34 123.1(15)
C34 C35 C36 120.3(2)
C34 C35 H35 119.7(15)
C36 C35 H35 120.0(16)
C31 C36 C35 118.7(2)
C31 C36 H36 120.8(13)
C35 C36 H36 120.4(13)

loop_
_geom_bond_atom_site_label_1
_geom_bond_atom_site_label_2
_geom_bond_distance
P1 O2 1.4719(13)
P1 O30 1.5796(13)
P1 O20 1.5901(13)
P1 C1 1.8250(18)
Cl1 C11 1.746(2)
O1 C1 1.419(2)
O1 H11 0.99(3)
C1 C13 1.520(2)
C1 H1 0.97(2)
C11 C16 1.384(3)
C11 C12 1.388(3)
C12 C13 1.396(2)
C12 H12 1.00(2)
C13 C14 1.401(3)
C14 C15 1.385(3)
C14 H14 0.99(3)
C15 C16 1.390(3)
C15 H15 0.96(3)
C16 H16 0.99(2)
O20 C21 1.407(2)
C21 C22 1.385(3)
C21 C26 1.388(3)
C22 C23 1.393(3)
C22 H22 0.96(2)
C23 C24 1.388(3)
C23 H23 0.99(2)
C24 C25 1.386(3)
C24 H24 0.93(2)
C25 C26 1.394(3)
C25 H25 1.04(3)
C26 H26 0.95(2)
O30 C31 1.418(2)
C31 C36 1.373(3)
C31 C32 1.389(3)
C32 C33 1.397(3)
C32 H32 0.95(2)
C33 C34 1.384(4)
C33 H33 1.05(3)
C34 C35 1.382(4)
C34 H34 0.92(2)
C35 C36 1.391(3)
C35 H35 0.98(3)
C36 H36 1.00(2)

loop_
_geom_torsion_atom_site_label_1
_geom_torsion_atom_site_label_2
_geom_torsion_atom_site_label_3
_geom_torsion_atom_site_label_4
_geom_torsion
O2 P1 C1 O1 176.74(10)
O30 P1 C1 O1 50.52(12)
O20 P1 C1 O1 -57.12(12)
O2 P1 C1 C13 -61.82(14)
O30 P1 C1 C13 171.96(12)
O20 P1 C1 C13 64.32(13)
C16 C11 C12 C13 -1.2(3)
Cl1 C11 C12 C13 179.09(14)
C11 C12 C13 C14 -0.6(3)
C11 C12 C13 C1 174.69(17)
O1 C1 C13 C12 21.3(2)
P1 C1 C13 C12 -95.39(17)
O1 C1 C13 C14 -163.47(16)
P1 C1 C13 C14 79.81(18)
C12 C13 C14 C15 2.1(3)
C1 C13 C14 C15 -173.05(17)
C13 C14 C15 C16 -2.0(3)
C12 C11 C16 C15 1.4(3)
Cl1 C11 C16 C15 -178.92(16)
C14 C15 C16 C11 0.2(3)
O2 P1 O20 C21 8.34(16)
O30 P1 O20 C21 134.23(13)
C1 P1 O20 C21 -119.62(14)
P1 O20 C21 C22 -135.82(14)
P1 O20 C21 C26 46.7(2)
C26 C21 C22 C23 -0.4(3)
O20 C21 C22 C23 -177.90(16)
C21 C22 C23 C24 -0.7(3)
C22 C23 C24 C25 0.8(3)
C23 C24 C25 C26 0.1(3)
C22 C21 C26 C25 1.3(3)
O20 C21 C26 C25 178.67(16)
C24 C25 C26 C21 -1.2(3)
O2 P1 O30 C31 50.63(15)
O20 P1 O30 C31 -74.44(14)
C1 P1 O30 C31 177.91(14)
P1 O30 C31 C36 -96.99(18)
P1 O30 C31 C32 85.80(19)
C36 C31 C32 C33 0.3(3)
O30 C31 C32 C33 177.41(17)
C31 C32 C33 C34 -0.5(3)
C32 C33 C34 C35 0.2(3)
C33 C34 C35 C36 0.2(3)
C32 C31 C36 C35 0.1(3)
O30 C31 C36 C35 -176.99(17)
C34 C35 C36 C31 -0.4(3)
